data_1552891
loop_
_publ_author_name
'Yamaji, Minoru'
'Tomonari, Kazuhiro'
'Ikuma, Keisuke'
'Goto, Kenta'
'Tani, Fumito'
'Okamoto, Hideki'

_publ_section_title
;
 Blue fluorescence from N,O-coordinated BF2 complexes having aromatic
 chromophores in solution and solid state
;
_journal_name_full 'Photochemical &amp; Photobiological Sciences'
_journal_paper_doi 10.1039/C9PP00410F
_journal_year 2019
_chemical_formula_moiety 'C10 H7 B F2 N2 O S'
_chemical_formula_sum 'C10 H7 B F2 N2 O S'
_chemical_formula_weight 252.04
_space_group_crystal_system triclinic
_space_group_IT_number 2
_space_group_name_Hall '-P 1'
_space_group_name_H-M_alt 'P -1'
_atom_sites_solution_hydrogens geom
_atom_sites_solution_primary direct
_atom_sites_solution_secondary difmap
_audit_update_record
;
2018-11-26 deposited with the CCDC.	2019-11-13 downloaded from the CCDC.
;
_cell_angle_alpha 83.136(6)
_cell_angle_beta 79.631(6)
_cell_angle_gamma 83.755(6)
_cell_formula_units_Z 4
_cell_length_a 7.3383(3)
_cell_length_b 11.6331(5)
_cell_length_c 12.4095(5)
_cell_measurement_reflns_used 10291
_cell_measurement_temperature 123
_cell_measurement_theta_max 68.21
_cell_measurement_theta_min 3.64
_cell_volume 1030.46(8)
_computing_cell_refinement 'RAPID AUTO'
_computing_data_collection 'RAPID AUTO (Rigaku, ????)'
_computing_data_reduction 'RAPID AUTO'
_computing_molecular_graphics 'CrystalStructure 4.3'
_computing_publication_material 'CrystalStructure 4.3 (Rigaku, 2018)'
_computing_structure_refinement 'SHELXL Version 2018/3 (Sheldrick, 2008)'
_computing_structure_solution 'Il Milione (Burla, et al., 2007)'
_diffrn_ambient_temperature 123
_diffrn_detector_area_resol_mean 10.000
_diffrn_measured_fraction_theta_full 0.985
_diffrn_measured_fraction_theta_max 0.984
_diffrn_measurement_device_type 'Rigaku R-AXIS RAPID'
_diffrn_measurement_method \w
_diffrn_radiation_type 'Cu K\a'
_diffrn_radiation_wavelength 1.54187
_diffrn_reflns_av_R_equivalents 0.0548
_diffrn_reflns_av_unetI/netI 0.0651
_diffrn_reflns_Laue_measured_fraction_full 0.985
_diffrn_reflns_Laue_measured_fraction_max 0.984
_diffrn_reflns_limit_h_max 8
_diffrn_reflns_limit_h_min -8
_diffrn_reflns_limit_k_max 14
_diffrn_reflns_limit_k_min -14
_diffrn_reflns_limit_l_max 14
_diffrn_reflns_limit_l_min -14
_diffrn_reflns_number 12208
_diffrn_reflns_point_group_measured_fraction_full 0.985
_diffrn_reflns_point_group_measured_fraction_max 0.984
_diffrn_reflns_theta_full 67.687
_diffrn_reflns_theta_max 68.211
_diffrn_reflns_theta_min 3.640
_diffrn_standards_number 0
_exptl_absorpt_coefficient_mu 2.935
_exptl_absorpt_correction_T_max 0.746
_exptl_absorpt_correction_T_min 0.391
_exptl_absorpt_correction_type multi-scan
_exptl_absorpt_process_details 'ABSCOR (Rigaku, 1995)'
_exptl_crystal_colour unknown
_exptl_crystal_density_diffrn 1.625
_exptl_crystal_density_method 'not measured'
_exptl_crystal_description platelet
_exptl_crystal_F_000 512.00
_exptl_crystal_size_max 0.300
_exptl_crystal_size_mid 0.200
_exptl_crystal_size_min 0.100
_refine_diff_density_max 0.55
_refine_diff_density_min -0.42
_refine_ls_extinction_method none
_refine_ls_goodness_of_fit_ref 1.084
_refine_ls_hydrogen_treatment constr
_refine_ls_number_parameters 307
_refine_ls_number_reflns 3703
_refine_ls_number_restraints 0
_refine_ls_R_factor_all 0.0647
_refine_ls_R_factor_gt 0.0515
_refine_ls_shift/su_max 0.000
_refine_ls_structure_factor_coef Fsqd
_refine_ls_weighting_details 'w = 1/[\s^2^(Fo^2^)+(0.0808P)^2^] where P=(Fo^2^+2Fc^2^)/3'
_refine_ls_weighting_scheme calc
_refine_ls_wR_factor_gt 0.1323
_refine_ls_wR_factor_ref 0.1465
_reflns_Friedel_coverage 0.000
_reflns_number_gt 2899
_reflns_number_total 3703
_reflns_threshold_expression F^2^>2.0\s(F^2^)
_cod_data_source_file c9pp00410f2.cif
_cod_data_source_block 3-T@py
_cod_database_code 1552891
_publcif_funding_html
;
;

loop_
_space_group_symop_id
_space_group_symop_operation_xyz
1 +X,+Y,+Z
2 -X,-Y,-Z

loop_
_atom_site_label
_atom_site_type_symbol
_atom_site_fract_x
_atom_site_fract_y
_atom_site_fract_z
_atom_site_U_iso_or_equiv
_atom_site_adp_type
_atom_site_occupancy
_atom_site_site_symmetry_order
_atom_site_calc_flag
_atom_site_refinement_flags_posn
_atom_site_refinement_flags_adp
S1 S 0.35237(10) 0.39425(7) -0.36961(6) 0.0311(2) Uani 1 1 d . .
S2 S 0.18452(10) 0.10392(7) 0.07796(6) 0.0325(2) Uani 1 1 d . .
F1 F 0.8275(2) 0.29729(13) 0.02028(13) 0.0323(4) Uani 1 1 d . .
F2 F 0.6932(2) 0.12807(13) 0.05999(13) 0.0308(4) Uani 1 1 d . .
F3 F -0.2854(2) 0.23132(14) 0.54425(13) 0.0346(4) Uani 1 1 d . .
F4 F -0.1085(2) 0.38345(13) 0.52072(14) 0.0403(5) Uani 1 1 d . .
O1 O 0.5679(2) 0.27428(15) -0.05620(15) 0.0258(5) Uani 1 1 d . .
O2 O -0.0194(3) 0.23307(16) 0.40965(16) 0.0283(5) Uani 1 1 d . .
N1 N 0.3375(3) 0.40799(18) 0.02438(19) 0.0223(5) Uani 1 1 d . .
N2 N 0.5326(3) 0.29689(18) 0.14155(19) 0.0225(5) Uani 1 1 d . .
N3 N 0.1882(3) 0.08480(19) 0.47311(19) 0.0253(5) Uani 1 1 d . .
N4 N 0.0086(3) 0.20157(18) 0.60662(18) 0.0216(5) Uani 1 1 d . .
C1 C 0.4240(4) 0.3544(2) -0.0577(2) 0.0222(6) Uani 1 1 d . .
C2 C 0.3900(4) 0.3783(2) 0.1269(2) 0.0240(6) Uani 1 1 d . .
C3 C 0.2910(4) 0.4317(2) 0.2165(2) 0.0243(6) Uani 1 1 d . .
H7 H 0.193256 0.490381 0.206205 0.029 Uiso 1 1 calc R U
C4 C 0.3334(4) 0.4001(2) 0.3197(2) 0.0281(7) Uani 1 1 d . .
H5 H 0.266521 0.437246 0.380907 0.034 Uiso 1 1 calc R U
C5 C 0.4765(4) 0.3124(2) 0.3340(2) 0.0291(7) Uani 1 1 d . .
H13 H 0.505668 0.287107 0.405091 0.035 Uiso 1 1 calc R U
C6 C 0.5722(4) 0.2646(2) 0.2435(2) 0.0268(7) Uani 1 1 d . .
H17 H 0.670786 0.206051 0.252363 0.032 Uiso 1 1 calc R U
C7 C 0.3646(4) 0.3821(2) -0.1642(2) 0.0229(6) Uani 1 1 d . .
C8 C 0.4480(4) 0.3333(2) -0.2591(2) 0.0214(6) Uani 1 1 d . .
H10 H 0.546708 0.273130 -0.262170 0.026 Uiso 1 1 calc R U
C9 C 0.1949(4) 0.4839(2) -0.2924(2) 0.0279(7) Uani 1 1 d . .
H20 H 0.103994 0.537214 -0.321348 0.033 Uiso 1 1 calc R U
C10 C 0.2151(4) 0.4699(2) -0.1836(2) 0.0224(6) Uani 1 1 d . .
H16 H 0.140565 0.512373 -0.128153 0.027 Uiso 1 1 calc R U
C11 C 0.1078(4) 0.1436(2) 0.3971(2) 0.0231(6) Uani 1 1 d . .
C12 C 0.1434(4) 0.1151(2) 0.5789(2) 0.0248(6) Uani 1 1 d . .
C13 C 0.2403(4) 0.0579(2) 0.6594(2) 0.0292(7) Uani 1 1 d . .
H14 H 0.336591 -0.001361 0.640667 0.035 Uiso 1 1 calc R U
C14 C 0.1978(4) 0.0866(2) 0.7652(2) 0.0302(7) Uani 1 1 d . .
H15 H 0.261898 0.045769 0.820186 0.036 Uiso 1 1 calc R U
C15 C 0.0604(4) 0.1758(2) 0.7923(2) 0.0286(7) Uani 1 1 d . .
H9 H 0.030869 0.197770 0.865192 0.034 Uiso 1 1 calc R U
C16 C -0.0303(4) 0.2305(2) 0.7113(2) 0.0258(6) Uani 1 1 d . .
H12 H -0.124424 0.291392 0.728981 0.031 Uiso 1 1 calc R U
C17 C 0.1613(4) 0.1121(2) 0.2843(2) 0.0240(6) Uani 1 1 d . .
C18 C 0.0953(4) 0.1698(2) 0.1938(2) 0.0249(6) Uani 1 1 d . .
H19 H 0.010718 0.237767 0.195701 0.030 Uiso 1 1 calc R U
C19 C 0.3115(4) -0.0004(2) 0.1474(3) 0.0306(7) Uani 1 1 d . .
H18 H 0.390316 -0.060968 0.113566 0.037 Uiso 1 1 calc R U
C20 C 0.2884(3) 0.0119(2) 0.2569(2) 0.0225(6) Uani 1 1 d . .
H22 H 0.347929 -0.038651 0.308543 0.027 Uiso 1 1 calc R U
B1 B 0.6609(4) 0.2466(3) 0.0387(3) 0.0263(8) Uani 1 1 d . .
B2 B -0.1068(5) 0.2654(3) 0.5190(3) 0.0271(8) Uani 1 1 d . .

loop_
_atom_site_aniso_label
_atom_site_aniso_U_11
_atom_site_aniso_U_22
_atom_site_aniso_U_33
_atom_site_aniso_U_23
_atom_site_aniso_U_13
_atom_site_aniso_U_12
S1 0.0311(4) 0.0385(4) 0.0238(5) 0.0006(3) -0.0068(3) -0.0044(3)
S2 0.0358(5) 0.0375(4) 0.0249(5) -0.0031(3) -0.0068(3) -0.0045(3)
F1 0.0236(9) 0.0397(10) 0.0340(10) -0.0067(8) -0.0031(8) -0.0038(7)
F2 0.0403(10) 0.0228(8) 0.0291(10) -0.0029(7) -0.0102(8) 0.0058(7)
F3 0.0252(9) 0.0511(11) 0.0258(10) 0.0019(8) -0.0068(7) 0.0024(8)
F4 0.0650(12) 0.0257(9) 0.0316(10) -0.0022(8) -0.0174(9) 0.0051(8)
O1 0.0281(11) 0.0296(10) 0.0195(11) -0.0043(8) -0.0083(9) 0.0074(8)
O2 0.0293(11) 0.0335(11) 0.0196(11) -0.0006(9) -0.0043(9) 0.0060(9)
N1 0.0257(12) 0.0247(12) 0.0171(13) -0.0006(10) -0.0072(10) -0.0013(10)
N2 0.0220(12) 0.0208(12) 0.0245(14) -0.0013(10) -0.0049(10) -0.0005(9)
N3 0.0318(14) 0.0247(12) 0.0197(14) -0.0027(10) -0.0076(11) 0.0014(10)
N4 0.0241(12) 0.0238(12) 0.0179(13) -0.0012(10) -0.0054(10) -0.0048(10)
C1 0.0236(14) 0.0221(14) 0.0219(16) -0.0032(12) -0.0046(12) -0.0043(11)
C2 0.0221(14) 0.0210(14) 0.0293(17) 0.0008(12) -0.0057(12) -0.0055(11)
C3 0.0251(15) 0.0248(15) 0.0224(17) -0.0072(12) 0.0005(12) -0.0022(12)
C4 0.0271(15) 0.0306(16) 0.0284(18) -0.0093(14) -0.0024(13) -0.0069(12)
C5 0.0335(16) 0.0344(16) 0.0218(17) -0.0013(13) -0.0086(13) -0.0083(13)
C6 0.0285(16) 0.0320(16) 0.0214(16) -0.0013(13) -0.0088(13) -0.0032(12)
C7 0.0240(14) 0.0238(14) 0.0217(16) -0.0011(12) -0.0050(12) -0.0058(11)
C8 0.0213(14) 0.0262(14) 0.0176(15) 0.0002(12) -0.0062(12) -0.0043(11)
C9 0.0257(15) 0.0289(15) 0.0275(17) 0.0050(13) -0.0060(13) -0.0018(12)
C10 0.0280(15) 0.0243(14) 0.0151(15) 0.0018(12) -0.0059(12) -0.0032(12)
C11 0.0218(14) 0.0224(14) 0.0251(17) 0.0018(12) -0.0054(12) -0.0043(11)
C12 0.0235(15) 0.0203(14) 0.0309(18) 0.0013(12) -0.0065(13) -0.0038(11)
C13 0.0351(17) 0.0244(15) 0.0289(18) 0.0034(13) -0.0120(14) -0.0014(12)
C14 0.0344(17) 0.0334(16) 0.0247(17) 0.0042(14) -0.0135(14) -0.0048(13)
C15 0.0286(16) 0.0375(17) 0.0204(16) 0.0003(13) -0.0041(13) -0.0091(13)
C16 0.0256(15) 0.0302(15) 0.0214(17) -0.0031(12) -0.0015(12) -0.0052(12)
C17 0.0218(14) 0.0269(15) 0.0234(17) -0.0052(12) -0.0003(12) -0.0057(11)
C18 0.0289(15) 0.0274(15) 0.0194(16) -0.0013(12) -0.0071(12) -0.0029(12)
C19 0.0281(16) 0.0311(16) 0.0336(19) -0.0091(14) -0.0037(14) -0.0031(13)
C20 0.0240(14) 0.0219(14) 0.0225(16) -0.0029(12) -0.0058(12) -0.0025(11)
B1 0.0276(18) 0.0266(17) 0.025(2) -0.0038(14) -0.0054(15) 0.0007(14)
B2 0.0292(18) 0.0266(17) 0.0241(19) 0.0012(14) -0.0067(15) 0.0034(14)

loop_
_atom_type_symbol
_atom_type_description
_atom_type_scat_dispersion_real
_atom_type_scat_dispersion_imag
_atom_type_scat_source
C C 0.0181 0.0091
;
International Tables for Crystallography
(Vol. C, Tables 4.2.6.8 and 6.1.1.4)
;
H H 0.0000 0.0000
;
International Tables for Crystallography
(Vol. C, Table 6.1.1.4)
;
O O 0.0492 0.0322
;
International Tables for Crystallography
(Vol. C, Tables 4.2.6.8 and 6.1.1.4)
;
N N 0.0311 0.0180
;
International Tables for Crystallography
(Vol. C, Tables 4.2.6.8 and 6.1.1.4)
;
B B 0.0090 0.0039
;
International Tables for Crystallography
(Vol. C, Tables 4.2.6.8 and 6.1.1.4)
;
F F 0.0727 0.0534
;
International Tables for Crystallography
(Vol. C, Tables 4.2.6.8 and 6.1.1.4)
;
S S 0.3331 0.5567
;
International Tables for Crystallography
(Vol. C, Tables 4.2.6.8 and 6.1.1.4)
;

loop_
_geom_angle_atom_site_label_1
_geom_angle_atom_site_label_2
_geom_angle_atom_site_label_3
_geom_angle
C8 S1 C9 92.79(13)
C19 S2 C18 92.53(14)
C1 O1 B1 122.2(2)
C11 O2 B2 121.7(2)
C1 N1 C2 118.9(2)
C6 N2 C2 120.0(3)
C6 N2 B1 120.0(2)
C2 N2 B1 119.9(2)
C11 N3 C12 119.3(2)
C16 N4 C12 120.0(2)
C16 N4 B2 119.5(2)
C12 N4 B2 120.4(2)
N1 C1 O1 126.3(3)
N1 C1 C7 119.0(2)
O1 C1 C7 114.7(2)
N2 C2 C3 119.6(3)
N2 C2 N1 121.5(3)
C3 C2 N1 118.9(2)
C4 C3 C2 120.3(3)
C4 C3 H7 119.8
C2 C3 H7 119.8
C3 C4 C5 119.3(3)
C3 C4 H5 120.3
C5 C4 H5 120.3
C6 C5 C4 118.2(3)
C6 C5 H13 120.9
C4 C5 H13 120.9
N2 C6 C5 122.6(3)
N2 C6 H17 118.7
C5 C6 H17 118.7
C8 C7 C10 112.1(3)
C8 C7 C1 124.8(2)
C10 C7 C1 123.0(3)
C7 C8 S1 111.6(2)
C7 C8 H10 124.2
S1 C8 H10 124.2
C10 C9 S1 112.2(2)
C10 C9 H20 123.9
S1 C9 H20 123.9
C9 C10 C7 111.2(3)
C9 C10 H16 124.4
C7 C10 H16 124.4
N3 C11 O2 126.5(3)
N3 C11 C17 118.5(3)
O2 C11 C17 115.0(2)
N4 C12 N3 121.5(2)
N4 C12 C13 119.0(3)
N3 C12 C13 119.5(3)
C14 C13 C12 120.4(3)
C14 C13 H14 119.8
C12 C13 H14 119.8
C13 C14 C15 120.0(3)
C13 C14 H15 120.0
C15 C14 H15 120.0
C16 C15 C14 118.0(3)
C16 C15 H9 121.0
C14 C15 H9 121.0
N4 C16 C15 122.5(3)
N4 C16 H12 118.7
C15 C16 H12 118.7
C18 C17 C20 112.3(3)
C18 C17 C11 125.3(3)
C20 C17 C11 122.4(3)
C17 C18 S2 111.3(2)
C17 C18 H19 124.4
S2 C18 H19 124.4
C20 C19 S2 112.8(2)
C20 C19 H18 123.6
S2 C19 H18 123.6
C19 C20 C17 111.1(3)
C19 C20 H22 124.5
C17 C20 H22 124.5
F2 B1 F1 109.9(2)
F2 B1 O1 110.0(2)
F1 B1 O1 110.3(3)
F2 B1 N2 109.4(2)
F1 B1 N2 108.3(2)
O1 B1 N2 108.8(2)
F4 B2 F3 110.7(2)
F4 B2 O2 109.6(2)
F3 B2 O2 109.7(3)
F4 B2 N4 109.1(2)
F3 B2 N4 108.7(2)
O2 B2 N4 109.0(2)

loop_
_geom_bond_atom_site_label_1
_geom_bond_atom_site_label_2
_geom_bond_distance
S1 C8 1.697(3)
S1 C9 1.709(3)
S2 C19 1.696(3)
S2 C18 1.703(3)
F1 B1 1.385(3)
F2 B1 1.375(3)
F3 B2 1.382(3)
F4 B2 1.374(3)
O1 C1 1.331(3)
O1 B1 1.452(4)
O2 C11 1.325(3)
O2 B2 1.467(4)
N1 C1 1.289(3)
N1 C2 1.389(3)
N2 C6 1.350(3)
N2 C2 1.355(3)
N2 B1 1.576(4)
N3 C11 1.290(3)
N3 C12 1.373(4)
N4 C16 1.354(3)
N4 C12 1.361(3)
N4 B2 1.566(4)
C1 C7 1.454(4)
C2 C3 1.388(4)
C3 C4 1.371(4)
C3 H7 0.9500
C4 C5 1.402(4)
C4 H5 0.9500
C5 C6 1.358(4)
C5 H13 0.9500
C6 H17 0.9500
C7 C8 1.382(4)
C7 C10 1.449(4)
C8 H10 0.9500
C9 C10 1.373(4)
C9 H20 0.9500
C10 H16 0.9500
C11 C17 1.463(4)
C12 C13 1.393(4)
C13 C14 1.366(4)
C13 H14 0.9500
C14 C15 1.393(4)
C14 H15 0.9500
C15 C16 1.362(4)
C15 H9 0.9500
C16 H12 0.9500
C17 C18 1.375(4)
C17 C20 1.444(3)
C18 H19 0.9500
C19 C20 1.362(4)
C19 H18 0.9500
C20 H22 0.9500

loop_
_geom_torsion_atom_site_label_1
_geom_torsion_atom_site_label_2
_geom_torsion_atom_site_label_3
_geom_torsion_atom_site_label_4
_geom_torsion
C2 N1 C1 O1 -3.0(4)
C2 N1 C1 C7 177.6(2)
B1 O1 C1 N1 -7.5(4)
B1 O1 C1 C7 171.9(2)
C6 N2 C2 C3 2.9(4)
B1 N2 C2 C3 -172.8(2)
C6 N2 C2 N1 -175.6(2)
B1 N2 C2 N1 8.7(4)
C1 N1 C2 N2 1.8(4)
C1 N1 C2 C3 -176.8(2)
N2 C2 C3 C4 -1.8(4)
N1 C2 C3 C4 176.7(2)
C2 C3 C4 C5 -0.7(4)
C3 C4 C5 C6 2.2(4)
C2 N2 C6 C5 -1.5(4)
B1 N2 C6 C5 174.2(3)
C4 C5 C6 N2 -1.1(4)
N1 C1 C7 C8 178.3(2)
O1 C1 C7 C8 -1.2(4)
N1 C1 C7 C10 1.7(4)
O1 C1 C7 C10 -177.7(2)
C10 C7 C8 S1 1.5(3)
C1 C7 C8 S1 -175.4(2)
C9 S1 C8 C7 -1.4(2)
C8 S1 C9 C10 0.9(2)
S1 C9 C10 C7 -0.3(3)
C8 C7 C10 C9 -0.8(3)
C1 C7 C10 C9 176.2(2)
C12 N3 C11 O2 -0.5(4)
C12 N3 C11 C17 178.3(2)
B2 O2 C11 N3 -9.8(4)
B2 O2 C11 C17 171.4(2)
C16 N4 C12 N3 -179.0(2)
B2 N4 C12 N3 3.0(4)
C16 N4 C12 C13 -0.4(4)
B2 N4 C12 C13 -178.4(2)
C11 N3 C12 N4 3.7(4)
C11 N3 C12 C13 -174.9(3)
N4 C12 C13 C14 1.4(4)
N3 C12 C13 C14 -179.9(2)
C12 C13 C14 C15 -1.9(4)
C13 C14 C15 C16 1.2(4)
C12 N4 C16 C15 -0.3(4)
B2 N4 C16 C15 177.7(3)
C14 C15 C16 N4 -0.1(4)
N3 C11 C17 C18 -176.6(3)
O2 C11 C17 C18 2.3(4)
N3 C11 C17 C20 5.4(4)
O2 C11 C17 C20 -175.6(2)
C20 C17 C18 S2 0.2(3)
C11 C17 C18 S2 -177.9(2)
C19 S2 C18 C17 -0.3(2)
C18 S2 C19 C20 0.4(2)
S2 C19 C20 C17 -0.3(3)
C18 C17 C20 C19 0.1(3)
C11 C17 C20 C19 178.3(2)
C1 O1 B1 F2 135.7(2)
C1 O1 B1 F1 -102.9(3)
C1 O1 B1 N2 15.9(3)
C6 N2 B1 F2 47.6(3)
C2 N2 B1 F2 -136.7(2)
C6 N2 B1 F1 -72.1(3)
C2 N2 B1 F1 103.5(3)
C6 N2 B1 O1 167.9(2)
C2 N2 B1 O1 -16.5(3)
C11 O2 B2 F4 133.6(2)
C11 O2 B2 F3 -104.6(3)
C11 O2 B2 N4 14.3(4)
C16 N4 B2 F4 51.1(3)
C12 N4 B2 F4 -130.8(3)
C16 N4 B2 F3 -69.7(3)
C12 N4 B2 F3 108.3(3)
C16 N4 B2 O2 170.8(2)
C12 N4 B2 O2 -11.2(3)
